data_1569477
loop_
_publ_author_name
'Matveevskaya, Vladislava V.'
'Pavlov, Dmitry I.'
'Kovrizhina, Anastasia R.'
'Sukhikh, Taisiya S.'
'Sadykov, Evgeniy H.'
'Dorovatovskii, Pavel V.'
'Lazarenko, Vladimir A.'
'Khlebnikov, Andrei I.'
'Potapov, Andrei S.'

_publ_section_title
;
 Experimental and Computational Investigation of the Oxime Bond
 Stereochemistry in c-Jun N-terminal Kinase 3 Inhibitors
 11H-Indeno[1,2-b]quinoxalin-11-one Oxime and Tryptanthrin-6-oxime
;
_journal_issue 7
_journal_name_full Pharmaceutics
_journal_page_first 1802
_journal_paper_doi 10.3390/pharmaceutics15071802
_journal_volume 15
_journal_year 2023
_chemical_formula_moiety 'C15 H9 N3 O2, C5 H5 N'
_chemical_formula_sum 'C20 H14 N4 O2'
_chemical_formula_weight 342.35
_space_group_crystal_system monoclinic
_space_group_IT_number 14
_space_group_name_Hall '-P 2yn'
_space_group_name_H-M_alt 'P 1 21/n 1'
_atom_sites_solution_hydrogens mixed
_atom_sites_solution_primary dual
_audit_creation_date 2023-02-23
_audit_creation_method
;
Olex2 1.3
(compiled 2020.11.12 svn.r5f609507 for OlexSys, GUI svn.r6408)
;
_cell_angle_alpha 90
_cell_angle_beta 92.1260(10)
_cell_angle_gamma 90
_cell_formula_units_Z 4
_cell_length_a 5.07450(10)
_cell_length_b 12.3974(2)
_cell_length_c 25.5587(4)
_cell_measurement_reflns_used 3648
_cell_measurement_temperature 92(2)
_cell_measurement_theta_max 74.03
_cell_measurement_theta_min 3.96
_cell_volume 1606.81(5)
_computing_cell_refinement 'Bruker SAINT'
_computing_data_collection 'Bruker APEX3'
_computing_data_reduction 'Bruker SAINT'
_computing_molecular_graphics 'Olex2 1.3 (Dolomanov et al., 2009)'
_computing_publication_material 'Olex2 1.3 (Dolomanov et al., 2009)'
_computing_structure_refinement 'SHELXL 2014/7 (Sheldrick, 2015)'
_computing_structure_solution 'SHELXT 2014/5 (Sheldrick, 2014)'
_diffrn_ambient_temperature 92(2)
_diffrn_detector PIXEL
_diffrn_detector_area_resol_mean 7.41
_diffrn_detector_type 'Bruker PHOTON III area detector'
_diffrn_measured_fraction_theta_full 0.973
_diffrn_measured_fraction_theta_max 0.949
_diffrn_measurement_device 'three-circle diffractometer'
_diffrn_measurement_device_type 'Bruker D8 Venture diffractometer'
_diffrn_measurement_method '\w and \f scans'
_diffrn_radiation_monochromator 'Incoatec HELIOS multilayer mirrors'
_diffrn_radiation_type CuK\a
_diffrn_radiation_wavelength 1.54178
_diffrn_reflns_av_R_equivalents 0.0609
_diffrn_reflns_av_unetI/netI 0.0530
_diffrn_reflns_Laue_measured_fraction_full 0.973
_diffrn_reflns_Laue_measured_fraction_max 0.949
_diffrn_reflns_limit_h_max 5
_diffrn_reflns_limit_h_min -5
_diffrn_reflns_limit_k_max 15
_diffrn_reflns_limit_k_min -14
_diffrn_reflns_limit_l_max 30
_diffrn_reflns_limit_l_min -31
_diffrn_reflns_number 16109
_diffrn_reflns_point_group_measured_fraction_full 0.973
_diffrn_reflns_point_group_measured_fraction_max 0.949
_diffrn_reflns_theta_full 67.679
_diffrn_reflns_theta_max 74.549
_diffrn_reflns_theta_min 3.461
_diffrn_source 'Incoatec IuS3.0 microfocus X-ray tube'
_diffrn_source_current 1.1
_diffrn_source_power 0.055
_diffrn_source_voltage 50.0
_exptl_absorpt_coefficient_mu 0.774
_exptl_absorpt_correction_T_max 0.7538
_exptl_absorpt_correction_T_min 0.6885
_exptl_absorpt_correction_type multi-scan
_exptl_absorpt_process_details
;
SADABS-2016/2 (Bruker,2016/2) was used for absorption correction.
wR2(int) was 0.0623 before and 0.0496 after correction.
The Ratio of minimum to maximum transmission is 0.9134.
The \l/2 correction factor is Not present.
;
_exptl_crystal_colour 'light yellow'
_exptl_crystal_colour_modifier light
_exptl_crystal_colour_primary yellow
_exptl_crystal_density_diffrn 1.415
_exptl_crystal_description needle
_exptl_crystal_F_000 712
_exptl_crystal_size_max 0.24
_exptl_crystal_size_mid 0.16
_exptl_crystal_size_min 0.1
_refine_diff_density_max 0.254
_refine_diff_density_min -0.298
_refine_diff_density_rms 0.052
_refine_ls_extinction_method none
_refine_ls_goodness_of_fit_ref 1.026
_refine_ls_hydrogen_treatment mixed
_refine_ls_matrix_type full
_refine_ls_number_parameters 238
_refine_ls_number_reflns 3131
_refine_ls_number_restraints 0
_refine_ls_restrained_S_all 1.026
_refine_ls_R_factor_all 0.0769
_refine_ls_R_factor_gt 0.0464
_refine_ls_shift/su_max 0.001
_refine_ls_shift/su_mean 0.000
_refine_ls_structure_factor_coef Fsqd
_refine_ls_weighting_details 'w=1/[\s^2^(Fo^2^)+(0.0598P)^2^+0.3999P] where P=(Fo^2^+2Fc^2^)/3'
_refine_ls_weighting_scheme calc
_refine_ls_wR_factor_gt 0.1084
_refine_ls_wR_factor_ref 0.1251
_reflns_Friedel_coverage 0.000
_reflns_number_gt 2209
_reflns_number_total 3131
_reflns_threshold_expression 'I > 2\s(I)'
_cod_data_source_file 2249118.cif
_cod_data_source_block v-trp-1
_cod_database_code 1569477
_shelx_shelxl_version_number 2014/7
_shelx_space_group_comment
;
The symmetry employed for this shelxl refinement is uniquely defined
by the following loop, which should always be used as a source of
symmetry information in preference to the above space-group names.
They are only intended as comments.
;
_shelx_estimated_absorpt_t_max 0.927
_shelx_estimated_absorpt_t_min 0.836
_olex2_refinement_description
;
1. Fixed Uiso
 At 1.2 times of:
  All C(H) groups
 At 1.5 times of:
  All O(H) groups
2.a Aromatic/amide H refined with riding coordinates:
 C5(H5), C6(H6), C7(H7), C8(H8), C12(H12), C13(H13), C14(H14), C15(H15),
 C16(H16), C17(H17), C18(H18), C19(H19), C20(H20)
;
_olex2_submission_special_instructions 'No special instructions were received'

loop_
_space_group_symop_operation_xyz
'x, y, z'
'-x+1/2, y+1/2, -z+1/2'
'-x, -y, -z'
'x-1/2, -y-1/2, z-1/2'

loop_
_atom_site_label
_atom_site_type_symbol
_atom_site_fract_x
_atom_site_fract_y
_atom_site_fract_z
_atom_site_U_iso_or_equiv
_atom_site_adp_type
_atom_site_occupancy
_atom_site_site_symmetry_order
_atom_site_calc_flag
_atom_site_refinement_flags_posn
_atom_site_refinement_flags_adp
_atom_site_refinement_flags_occupancy
_atom_site_disorder_assembly
_atom_site_disorder_group
O1 O 1.1557(3) 0.37883(11) 0.72542(5) 0.0284(4) Uani 1 1 d . . . . .
O2 O 0.3447(3) 0.15270(12) 0.54302(5) 0.0304(4) Uani 1 1 d . . . . .
H2 H 0.277(5) 0.1430(19) 0.5049(10) 0.046 Uiso 1 1 d . U . . .
N1 N 0.9123(3) 0.31925(13) 0.65434(6) 0.0222(4) Uani 1 1 d . . . . .
N2 N 0.9697(3) 0.38296(13) 0.56711(6) 0.0231(4) Uani 1 1 d . . . . .
N3 N 0.5441(3) 0.22792(14) 0.54303(6) 0.0262(4) Uani 1 1 d . . . . .
C1 C 0.8536(4) 0.32228(16) 0.60021(7) 0.0221(5) Uani 1 1 d . . . . .
C2 C 0.6344(4) 0.24611(16) 0.59017(7) 0.0221(5) Uani 1 1 d . . . . .
C3 C 0.5634(4) 0.20277(16) 0.64103(7) 0.0218(5) Uani 1 1 d . . . . .
C4 C 0.7374(4) 0.24686(16) 0.67891(7) 0.0220(5) Uani 1 1 d . . . . .
C5 C 0.7260(4) 0.22085(17) 0.73154(7) 0.0264(5) Uani 1 1 d . . . . .
H5 H 0.8465 0.2506 0.7569 0.032 Uiso 1 1 calc R U . . .
C6 C 0.5299(4) 0.14918(17) 0.74533(7) 0.0284(5) Uani 1 1 d . . . . .
H6 H 0.5168 0.1294 0.7811 0.034 Uiso 1 1 calc R U . . .
C7 C 0.3531(4) 0.10573(16) 0.70852(7) 0.0270(5) Uani 1 1 d . . . . .
H7 H 0.2212 0.0572 0.7194 0.032 Uiso 1 1 calc R U . . .
C8 C 0.3660(4) 0.13223(16) 0.65569(7) 0.0249(5) Uani 1 1 d . . . . .
H8 H 0.2437 0.1030 0.6305 0.030 Uiso 1 1 calc R U . . .
C9 C 1.1107(4) 0.38136(16) 0.67823(7) 0.0236(5) Uani 1 1 d . . . . .
C10 C 1.2518(4) 0.44824(16) 0.64115(7) 0.0221(5) Uani 1 1 d . . . . .
C11 C 1.1714(4) 0.44859(16) 0.58758(7) 0.0221(5) Uani 1 1 d . . . . .
C12 C 1.3010(4) 0.51751(16) 0.55348(7) 0.0247(5) Uani 1 1 d . . . . .
H12 H 1.2449 0.5208 0.5176 0.030 Uiso 1 1 calc R U . . .
C13 C 1.5079(4) 0.58030(16) 0.57133(7) 0.0260(5) Uani 1 1 d . . . . .
H13 H 1.5950 0.6261 0.5477 0.031 Uiso 1 1 calc R U . . .
C14 C 1.5918(4) 0.57743(17) 0.62414(7) 0.0255(5) Uani 1 1 d . . . . .
H14 H 1.7374 0.6201 0.6361 0.031 Uiso 1 1 calc R U . . .
C15 C 1.4625(4) 0.51242(16) 0.65872(7) 0.0245(5) Uani 1 1 d . . . . .
H15 H 1.5173 0.5114 0.6947 0.029 Uiso 1 1 calc R U . . .
N4 N 0.1682(4) 0.13698(14) 0.44513(6) 0.0286(4) Uani 1 1 d . . . . .
C16 C -0.0336(5) 0.19998(19) 0.43115(8) 0.0336(6) Uani 1 1 d . . . . .
H16 H -0.1084 0.2446 0.4569 0.040 Uiso 1 1 calc R U . . .
C17 C -0.1391(5) 0.20335(19) 0.38061(8) 0.0360(6) Uani 1 1 d . . . . .
H17 H -0.2849 0.2490 0.3721 0.043 Uiso 1 1 calc R U . . .
C18 C -0.0313(4) 0.14006(17) 0.34264(8) 0.0285(5) Uani 1 1 d . . . . .
H18 H -0.0994 0.1418 0.3075 0.034 Uiso 1 1 calc R U . . .
C19 C 0.1760(5) 0.07478(19) 0.35678(8) 0.0371(6) Uani 1 1 d . . . . .
H19 H 0.2542 0.0297 0.3316 0.045 Uiso 1 1 calc R U . . .
C20 C 0.2705(5) 0.0751(2) 0.40824(8) 0.0384(6) Uani 1 1 d . . . . .
H20 H 0.4145 0.0292 0.4178 0.046 Uiso 1 1 calc R U . . .

loop_
_atom_site_aniso_label
_atom_site_aniso_U_11
_atom_site_aniso_U_22
_atom_site_aniso_U_33
_atom_site_aniso_U_23
_atom_site_aniso_U_13
_atom_site_aniso_U_12
O1 0.0366(10) 0.0327(8) 0.0156(7) -0.0006(6) -0.0054(6) 0.0009(7)
O2 0.0360(10) 0.0355(9) 0.0191(7) -0.0032(6) -0.0060(6) -0.0039(7)
N1 0.0280(11) 0.0246(9) 0.0137(8) -0.0008(6) -0.0018(7) 0.0051(8)
N2 0.0276(11) 0.0261(9) 0.0155(8) -0.0004(6) -0.0008(7) 0.0050(8)
N3 0.0272(11) 0.0292(10) 0.0218(9) -0.0028(7) -0.0046(7) 0.0020(8)
C1 0.0262(12) 0.0265(11) 0.0134(9) -0.0029(7) -0.0037(8) 0.0104(9)
C2 0.0241(12) 0.0252(11) 0.0166(9) -0.0002(7) -0.0033(8) 0.0074(9)
C3 0.0262(12) 0.0238(10) 0.0152(9) -0.0012(8) -0.0038(8) 0.0097(9)
C4 0.0225(12) 0.0226(11) 0.0205(10) -0.0006(8) -0.0022(8) 0.0071(9)
C5 0.0305(13) 0.0324(12) 0.0159(9) -0.0005(8) -0.0031(8) 0.0066(10)
C6 0.0378(14) 0.0309(12) 0.0164(9) 0.0026(8) 0.0014(9) 0.0068(10)
C7 0.0309(13) 0.0264(11) 0.0240(10) -0.0002(8) 0.0037(9) 0.0033(10)
C8 0.0270(13) 0.0248(11) 0.0226(10) -0.0038(8) -0.0018(8) 0.0065(9)
C9 0.0305(13) 0.0239(11) 0.0163(9) -0.0021(8) -0.0019(8) 0.0095(9)
C10 0.0248(12) 0.0225(11) 0.0188(9) -0.0016(7) -0.0012(8) 0.0086(9)
C11 0.0246(12) 0.0234(11) 0.0182(9) -0.0023(8) -0.0014(8) 0.0079(9)
C12 0.0300(13) 0.0283(12) 0.0156(9) -0.0008(8) -0.0006(8) 0.0064(10)
C13 0.0303(13) 0.0256(11) 0.0222(10) 0.0002(8) 0.0041(9) 0.0041(10)
C14 0.0252(13) 0.0256(11) 0.0256(10) -0.0043(8) -0.0023(9) 0.0025(9)
C15 0.0287(13) 0.0277(11) 0.0167(9) -0.0036(8) -0.0047(8) 0.0083(9)
N4 0.0344(12) 0.0298(10) 0.0211(9) -0.0016(7) -0.0044(8) -0.0004(8)
C16 0.0415(15) 0.0342(13) 0.0251(11) -0.0046(9) 0.0016(10) 0.0078(11)
C17 0.0425(15) 0.0371(14) 0.0280(11) 0.0003(10) -0.0060(10) 0.0154(12)
C18 0.0360(14) 0.0295(12) 0.0196(10) 0.0011(8) -0.0055(9) -0.0012(10)
C19 0.0415(16) 0.0422(14) 0.0271(11) -0.0120(10) -0.0061(10) 0.0139(12)
C20 0.0393(16) 0.0462(15) 0.0289(12) -0.0073(10) -0.0091(10) 0.0166(12)

loop_
_atom_type_symbol
_atom_type_description
_atom_type_scat_dispersion_real
_atom_type_scat_dispersion_imag
_atom_type_scat_source
C C 0.0181 0.0091 'International Tables Vol C Tables 4.2.6.8 and 6.1.1.4'
H H 0.0000 0.0000 'International Tables Vol C Tables 4.2.6.8 and 6.1.1.4'
N N 0.0311 0.0180 'International Tables Vol C Tables 4.2.6.8 and 6.1.1.4'
O O 0.0492 0.0322 'International Tables Vol C Tables 4.2.6.8 and 6.1.1.4'

loop_
_exptl_crystal_face_index_h
_exptl_crystal_face_index_k
_exptl_crystal_face_index_l
_exptl_crystal_face_perp_dist
-1.00 1.00 1.00 0.0420
-2.00 1.00 0.00 0.0400
2.00 -1.00 0.00 0.0350
1.00 -1.00 -2.00 0.0360
-1.00 0.00 -2.00 0.0590
0.00 0.00 -1.00 0.0520
-1.00 0.00 1.00 0.0340
1.00 0.00 -1.00 0.0310
0.00 -1.00 2.00 0.0420
0.00 1.00 -2.00 0.0610
-2.00 -1.00 2.00 0.0370
2.00 -2.00 1.00 0.0340
-1.00 0.00 -1.00 0.0500
-1.00 -2.00 -2.00 0.0430

loop_
_geom_angle_atom_site_label_1
_geom_angle_atom_site_label_2
_geom_angle_atom_site_label_3
_geom_angle
_geom_angle_site_symmetry_1
_geom_angle_site_symmetry_3
_geom_angle_publ_flag
N3 O2 H2 107.5(13) . . ?
C1 N1 C4 109.76(17) . . ?
C9 N1 C1 122.79(16) . . ?
C9 N1 C4 127.44(15) . . ?
C1 N2 C11 116.17(17) . . ?
C2 N3 O2 110.70(16) . . ?
N1 C1 C2 106.59(16) . . ?
N2 C1 N1 125.14(19) . . ?
N2 C1 C2 128.25(18) . . ?
N3 C2 C1 120.86(17) . . ?
N3 C2 C3 132.3(2) . . ?
C3 C2 C1 106.82(16) . . ?
C4 C3 C2 107.56(18) . . ?
C8 C3 C2 132.31(19) . . ?
C8 C3 C4 120.12(17) . . ?
C3 C4 N1 109.20(16) . . ?
C5 C4 N1 128.58(19) . . ?
C5 C4 C3 122.2(2) . . ?
C4 C5 H5 121.6 . . ?
C4 C5 C6 116.8(2) . . ?
C6 C5 H5 121.6 . . ?
C5 C6 H6 119.0 . . ?
C7 C6 C5 121.90(18) . . ?
C7 C6 H6 119.0 . . ?
C6 C7 H7 119.5 . . ?
C6 C7 C8 120.9(2) . . ?
C8 C7 H7 119.5 . . ?
C3 C8 C7 118.0(2) . . ?
C3 C8 H8 121.0 . . ?
C7 C8 H8 121.0 . . ?
O1 C9 N1 121.74(18) . . ?
O1 C9 C10 125.2(2) . . ?
N1 C9 C10 113.10(16) . . ?
C11 C10 C9 119.82(19) . . ?
C15 C10 C9 120.13(18) . . ?
C15 C10 C11 120.04(18) . . ?
N2 C11 C10 122.89(17) . . ?
N2 C11 C12 118.51(17) . . ?
C12 C11 C10 118.60(19) . . ?
C11 C12 H12 119.7 . . ?
C13 C12 C11 120.68(18) . . ?
C13 C12 H12 119.7 . . ?
C12 C13 H13 119.7 . . ?
C12 C13 C14 120.51(18) . . ?
C14 C13 H13 119.7 . . ?
C13 C14 H14 120.1 . . ?
C15 C14 C13 119.8(2) . . ?
C15 C14 H14 120.1 . . ?
C10 C15 H15 119.9 . . ?
C14 C15 C10 120.30(19) . . ?
C14 C15 H15 119.9 . . ?
C16 N4 C20 117.68(19) . . ?
N4 C16 H16 118.7 . . ?
N4 C16 C17 122.60(19) . . ?
C17 C16 H16 118.7 . . ?
C16 C17 H17 120.3 . . ?
C18 C17 C16 119.5(2) . . ?
C18 C17 H17 120.3 . . ?
C17 C18 H18 120.9 . . ?
C19 C18 C17 118.3(2) . . ?
C19 C18 H18 120.9 . . ?
C18 C19 H19 120.4 . . ?
C18 C19 C20 119.1(2) . . ?
C20 C19 H19 120.4 . . ?
N4 C20 C19 122.9(2) . . ?
N4 C20 H20 118.6 . . ?
C19 C20 H20 118.6 . . ?

loop_
_geom_bond_atom_site_label_1
_geom_bond_atom_site_label_2
_geom_bond_distance
_geom_bond_site_symmetry_2
_geom_bond_publ_flag
O1 C9 1.220(2) . ?
O2 H2 1.03(2) . ?
O2 N3 1.376(2) . ?
N1 C1 1.405(2) . ?
N1 C4 1.424(2) . ?
N1 C9 1.391(3) . ?
N2 C1 1.291(2) . ?
N2 C11 1.394(3) . ?
N3 C2 1.293(2) . ?
C1 C2 1.474(3) . ?
C2 C3 1.464(2) . ?
C3 C4 1.397(3) . ?
C3 C8 1.392(3) . ?
C4 C5 1.386(2) . ?
C5 H5 0.9500 . ?
C5 C6 1.389(3) . ?
C6 H6 0.9500 . ?
C6 C7 1.385(3) . ?
C7 H7 0.9500 . ?
C7 C8 1.394(3) . ?
C8 H8 0.9500 . ?
C9 C10 1.466(3) . ?
C10 C11 1.414(2) . ?
C10 C15 1.393(3) . ?
C11 C12 1.402(3) . ?
C12 H12 0.9500 . ?
C12 C13 1.372(3) . ?
C13 H13 0.9500 . ?
C13 C14 1.401(3) . ?
C14 H14 0.9500 . ?
C14 C15 1.380(3) . ?
C15 H15 0.9500 . ?
N4 C16 1.326(3) . ?
N4 C20 1.336(3) . ?
C16 H16 0.9500 . ?
C16 C17 1.380(3) . ?
C17 H17 0.9500 . ?
C17 C18 1.377(3) . ?
C18 H18 0.9500 . ?
C18 C19 1.365(3) . ?
C19 H19 0.9500 . ?
C19 C20 1.383(3) . ?
C20 H20 0.9500 . ?

loop_
_geom_torsion_atom_site_label_1
_geom_torsion_atom_site_label_2
_geom_torsion_atom_site_label_3
_geom_torsion_atom_site_label_4
_geom_torsion
_geom_torsion_site_symmetry_1
_geom_torsion_site_symmetry_2
_geom_torsion_site_symmetry_3
_geom_torsion_site_symmetry_4
_geom_torsion_publ_flag
O1 C9 C10 C11 -176.46(18) . . . . ?
O1 C9 C10 C15 2.7(3) . . . . ?
O2 N3 C2 C1 178.71(16) . . . . ?
O2 N3 C2 C3 -0.3(3) . . . . ?
N1 C1 C2 N3 -176.97(17) . . . . ?
N1 C1 C2 C3 2.2(2) . . . . ?
N1 C4 C5 C6 178.39(18) . . . . ?
N1 C9 C10 C11 3.1(2) . . . . ?
N1 C9 C10 C15 -177.79(17) . . . . ?
N2 C1 C2 N3 4.5(3) . . . . ?
N2 C1 C2 C3 -176.32(19) . . . . ?
N2 C11 C12 C13 -177.27(17) . . . . ?
N3 C2 C3 C4 176.7(2) . . . . ?
N3 C2 C3 C8 -4.1(4) . . . . ?
C1 N1 C4 C3 -0.3(2) . . . . ?
C1 N1 C4 C5 -179.45(19) . . . . ?
C1 N1 C9 O1 178.77(18) . . . . ?
C1 N1 C9 C10 -0.8(2) . . . . ?
C1 N2 C11 C10 1.5(3) . . . . ?
C1 N2 C11 C12 -178.88(17) . . . . ?
C1 C2 C3 C4 -2.4(2) . . . . ?
C1 C2 C3 C8 176.8(2) . . . . ?
C2 C3 C4 N1 1.7(2) . . . . ?
C2 C3 C4 C5 -179.06(18) . . . . ?
C2 C3 C8 C7 179.3(2) . . . . ?
C3 C4 C5 C6 -0.7(3) . . . . ?
C4 N1 C1 N2 177.35(18) . . . . ?
C4 N1 C1 C2 -1.3(2) . . . . ?
C4 N1 C9 O1 0.2(3) . . . . ?
C4 N1 C9 C10 -179.30(17) . . . . ?
C4 C3 C8 C7 -1.5(3) . . . . ?
C4 C5 C6 C7 -0.2(3) . . . . ?
C5 C6 C7 C8 0.2(3) . . . . ?
C6 C7 C8 C3 0.6(3) . . . . ?
C8 C3 C4 N1 -177.64(16) . . . . ?
C8 C3 C4 C5 1.6(3) . . . . ?
C9 N1 C1 N2 -1.4(3) . . . . ?
C9 N1 C1 C2 179.96(16) . . . . ?
C9 N1 C4 C3 178.44(17) . . . . ?
C9 N1 C4 C5 -0.8(3) . . . . ?
C9 C10 C11 N2 -3.6(3) . . . . ?
C9 C10 C11 C12 176.71(17) . . . . ?
C9 C10 C15 C14 -178.45(18) . . . . ?
C10 C11 C12 C13 2.4(3) . . . . ?
C11 N2 C1 N1 1.1(3) . . . . ?
C11 N2 C1 C2 179.40(18) . . . . ?
C11 C10 C15 C14 0.7(3) . . . . ?
C11 C12 C13 C14 -0.6(3) . . . . ?
C12 C13 C14 C15 -1.2(3) . . . . ?
C13 C14 C15 C10 1.1(3) . . . . ?
C15 C10 C11 N2 177.22(17) . . . . ?
C15 C10 C11 C12 -2.4(3) . . . . ?
N4 C16 C17 C18 -0.6(4) . . . . ?
C16 N4 C20 C19 0.4(4) . . . . ?
C16 C17 C18 C19 0.8(3) . . . . ?
C17 C18 C19 C20 -0.4(3) . . . . ?
C18 C19 C20 N4 -0.2(4) . . . . ?
C20 N4 C16 C17 0.1(3) . . . . ?
